data_4072453
loop_
_publ_author_name
'Shaver, Alan'
'El Mouatassim, Bouchra'
'Mortini, Florent'
'B\'elanger-Gari\'epy, Francine'
'Lough, Alan'

_publ_section_title
;
 Reactions of (\h5-C5Me5)Ir(PMe3)(SH)2and (\h5-C5Me5)Ir(PMe3)(SH)(H) with
 Thionylaniline (PhNSO) to Give Novel Iridium S3O and S2O Complexes
;
_journal_issue 17
_journal_name_full Organometallics
_journal_page_first 4229
_journal_paper_doi 10.1021/om060399l
_journal_volume 26
_journal_year 2007
_chemical_compound_source 'Synthesized by the authors. See text'
_chemical_formula_sum 'C22 H35 Cl2 Ir N P S3'
_chemical_formula_weight 703.76
_chemical_name_systematic
; 
 ? 
;
_space_group_IT_number 2
_symmetry_cell_setting triclinic
_symmetry_space_group_name_Hall '-P 1'
_symmetry_space_group_name_H-M 'P -1'
_atom_sites_solution_hydrogens geom
_atom_sites_solution_primary direct
_atom_sites_solution_secondary difmap
_audit_creation_method SHELXL-97
_cell_angle_alpha 79.312(5)
_cell_angle_beta 83.152(6)
_cell_angle_gamma 81.035(6)
_cell_formula_units_Z 2
_cell_length_a 8.8659(8)
_cell_length_b 12.3044(10)
_cell_length_c 13.2239(11)
_cell_measurement_reflns_used 7569
_cell_measurement_temperature 220(2)
_cell_measurement_theta_max 72.62
_cell_measurement_theta_min 3.42
_cell_volume 1394.2(2)
_computing_cell_refinement 'SMART (Bruker, 1999)'
_computing_data_collection 'SAINT (Bruker, 1999)'
_computing_data_reduction 'SAINT (Bruker, 1999)'
_computing_molecular_graphics 'XP (Bruker, 1999)'
_computing_publication_material 'UdMX (local program)'
_computing_structure_refinement 'SHELXL97 (Sheldrick, 1997)'
_computing_structure_solution 'SHELXS97 (Sheldrick, 1997)'
_diffrn_ambient_temperature 220(2)
_diffrn_detector_area_resol_mean 5.5
_diffrn_measured_fraction_theta_full 0.958
_diffrn_measured_fraction_theta_max 0.958
_diffrn_measurement_device_type 'Bruker AXS Smart 2K/Platform'
_diffrn_measurement_method \w
_diffrn_radiation_monochromator graphite
_diffrn_radiation_source 'Sealed Tube'
_diffrn_radiation_type CuK\a
_diffrn_radiation_wavelength 1.54178
_diffrn_reflns_av_R_equivalents 0.031
_diffrn_reflns_av_sigmaI/netI 0.0268
_diffrn_reflns_limit_h_max 9
_diffrn_reflns_limit_h_min -10
_diffrn_reflns_limit_k_max 15
_diffrn_reflns_limit_k_min -15
_diffrn_reflns_limit_l_max 16
_diffrn_reflns_limit_l_min -16
_diffrn_reflns_number 16762
_diffrn_reflns_theta_full 72.69
_diffrn_reflns_theta_max 72.69
_diffrn_reflns_theta_min 3.42
_diffrn_standards_decay_% 0.00
_diffrn_standards_number 5
_exptl_absorpt_coefficient_mu 13.749
_exptl_absorpt_correction_T_max 0.5400
_exptl_absorpt_correction_T_min 0.2100
_exptl_absorpt_correction_type multi-scan
_exptl_absorpt_process_details 'Sadabs (Sheldrick,1996)'
_exptl_crystal_colour orange
_exptl_crystal_density_diffrn 1.676
_exptl_crystal_density_meas ?
_exptl_crystal_density_method 'not measured'
_exptl_crystal_description needle-like
_exptl_crystal_F_000 696
_exptl_crystal_size_max 0.31
_exptl_crystal_size_mid 0.11
_exptl_crystal_size_min 0.08
_refine_diff_density_max 1.028
_refine_diff_density_min -0.640
_refine_diff_density_rms 0.115
_refine_ls_extinction_method none
_refine_ls_goodness_of_fit_ref 1.069
_refine_ls_hydrogen_treatment mixed
_refine_ls_matrix_type full
_refine_ls_number_parameters 288
_refine_ls_number_reflns 5311
_refine_ls_number_restraints 0
_refine_ls_restrained_S_all 1.069
_refine_ls_R_factor_all 0.0300
_refine_ls_R_factor_gt 0.0282
_refine_ls_shift/su_max 0.001
_refine_ls_shift/su_mean 0.000
_refine_ls_structure_factor_coef Fsqd
_refine_ls_weighting_details 'calc w=1/[\s^2^(Fo^2^)+(0.0562P)^2^+0.1317P] where P=(Fo^2^+2Fc^2^)/3'
_refine_ls_weighting_scheme calc
_refine_ls_wR_factor_gt 0.0753
_refine_ls_wR_factor_ref 0.0784
_reflns_number_gt 5000
_reflns_number_total 5311
_reflns_threshold_expression >2sigma(I)
_cod_data_source_file om060399l-file004.cif
_cod_data_source_block shav58
_cod_depositor_comments
;
The following automatic conversions were performed:
'_atom_site_symetry_multiplicity' tag replaced with
'_atom_site_symmetry_multiplicity'.

Automatic conversion script
Id: cif_correct_tags 1440 2010-10-19 06:21:57Z saulius 

The following automatic conversions were performed:

'_symmetry_cell_setting' value 'Triclinic' changed to 'triclinic'
according to /home/saulius/struct/CIF-dictionaries/cif_core.dic
dictionary named 'cif_core.dic' version 2.4.1 from
2010-06-29.

'_geom_bond_publ_flag' value 'Y' changed to 'y'
according to /home/saulius/struct/CIF-dictionaries/cif_core.dic
dictionary named 'cif_core.dic' version 2.4.1 from 2010-06-29 (36
times).

'_geom_angle_publ_flag' value 'Y' changed to 'y' according
to /home/saulius/struct/CIF-dictionaries/cif_core.dic dictionary
named 'cif_core.dic' version 2.4.1 from 2010-06-29 (83
times).

'_geom_torsion_publ_flag' value 'Y' changed to 'y' according
to /home/saulius/struct/CIF-dictionaries/cif_core.dic dictionary
named 'cif_core.dic' version 2.4.1 from 2010-06-29 (179 times).

Automatic conversion script
Id: cif_fix_values 1715 2011-07-08 13:25:40Z adriana 

The following automatic conversions were performed:

'_exptl_crystal_density_meas' value 'none' was changed to '?' - the
value is perceived as not measured.

Automatic conversion script
Id: cif_fix_values 3008 2015-01-20 13:52:24Z robertas 
;
_cod_original_sg_symbol_H-M P-1
_cod_database_code 4072453

loop_
_symmetry_equiv_pos_as_xyz
'x, y, z'
'-x, -y, -z'

loop_
_atom_site_label
_atom_site_type_symbol
_atom_site_fract_x
_atom_site_fract_y
_atom_site_fract_z
_atom_site_U_iso_or_equiv
_atom_site_adp_type
_atom_site_occupancy
_atom_site_symmetry_multiplicity
_atom_site_calc_flag
_atom_site_refinement_flags
Ir Ir 0.142937(16) 0.240827(11) 0.641764(11) 0.03015(7) Uani 1 1 d .
S1 S 0.02243(11) 0.07731(8) 0.67460(8) 0.0383(2) Uani 1 1 d .
S2 S -0.08079(12) 0.36733(8) 0.59429(8) 0.0407(2) Uani 1 1 d .
H2 H -0.032(11) 0.436(8) 0.574(7) 0.16(4) Uiso 1 1 d .
S10 S -0.19367(13) -0.04055(9) 0.82021(9) 0.0471(2) Uani 1 1 d .
P P 0.17630(13) 0.21244(9) 0.47479(8) 0.0399(2) Uani 1 1 d .
N10 N -0.1949(4) 0.1830(3) 0.7890(3) 0.0398(7) Uani 1 1 d .
H10 H -0.160(5) 0.245(4) 0.741(4) 0.039(12) Uiso 1 1 d .
C10 C -0.1343(4) 0.0825(3) 0.7677(3) 0.0346(8) Uani 1 1 d .
C11 C -0.3197(4) 0.2191(3) 0.8587(3) 0.0379(8) Uani 1 1 d .
C12 C -0.3785(6) 0.3315(4) 0.8394(4) 0.0501(11) Uani 1 1 d .
H12 H -0.3375 0.3781 0.7814 0.060 Uiso 1 1 calc R
C13 C -0.4970(6) 0.3761(4) 0.9043(4) 0.0540(11) Uani 1 1 d .
H13 H -0.5341 0.4527 0.8907 0.065 Uiso 1 1 calc R
C14 C -0.5619(5) 0.3081(4) 0.9899(4) 0.0480(10) Uani 1 1 d .
C15 C -0.5036(5) 0.1972(4) 1.0077(4) 0.0501(11) Uani 1 1 d .
H15 H -0.5459 0.1508 1.0653 0.060 Uiso 1 1 calc R
C16 C -0.3832(5) 0.1499(4) 0.9434(3) 0.0465(10) Uani 1 1 d .
H16 H -0.3463 0.0733 0.9572 0.056 Uiso 1 1 calc R
C17 C -0.6906(6) 0.3571(5) 1.0617(4) 0.0653(14) Uani 1 1 d .
H17A H -0.7728 0.3113 1.0739 0.098 Uiso 1 1 calc R
H17B H -0.7292 0.4324 1.0302 0.098 Uiso 1 1 calc R
H17C H -0.6519 0.3589 1.1269 0.098 Uiso 1 1 calc R
C18 C 0.0071(6) 0.1990(5) 0.4152(4) 0.0638(14) Uani 1 1 d .
H18A H 0.0382 0.1718 0.3506 0.096 Uiso 1 1 calc R
H18B H -0.0555 0.2713 0.4020 0.096 Uiso 1 1 calc R
H18C H -0.0518 0.1467 0.4614 0.096 Uiso 1 1 calc R
C19 C 0.3015(7) 0.0854(4) 0.4548(4) 0.0623(14) Uani 1 1 d .
H19A H 0.2623 0.0219 0.4991 0.093 Uiso 1 1 calc R
H19B H 0.4038 0.0898 0.4714 0.093 Uiso 1 1 calc R
H19C H 0.3055 0.0766 0.3831 0.093 Uiso 1 1 calc R
C20 C 0.2589(7) 0.3206(5) 0.3830(4) 0.0654(14) Uani 1 1 d .
H20A H 0.3606 0.3253 0.4005 0.098 Uiso 1 1 calc R
H20B H 0.1945 0.3916 0.3853 0.098 Uiso 1 1 calc R
H20C H 0.2659 0.3027 0.3140 0.098 Uiso 1 1 calc R
C21 C 0.2890(6) 0.3555(4) 0.6760(4) 0.0481(11) Uani 1 1 d .
C22 C 0.3846(5) 0.2537(4) 0.6629(4) 0.0469(10) Uani 1 1 d .
C23 C 0.3288(5) 0.1668(4) 0.7397(4) 0.0440(10) Uani 1 1 d .
C24 C 0.2069(6) 0.2181(4) 0.8047(3) 0.0460(10) Uani 1 1 d .
C25 C 0.1831(6) 0.3330(4) 0.7657(4) 0.0483(10) Uani 1 1 d .
C26 C 0.3178(9) 0.4698(5) 0.6191(5) 0.083(2) Uani 1 1 d .
H26A H 0.2207 0.5153 0.6047 0.124 Uiso 1 1 calc R
H26B H 0.3802 0.4624 0.5547 0.124 Uiso 1 1 calc R
H26C H 0.3712 0.5049 0.6615 0.124 Uiso 1 1 calc R
C27 C 0.5281(6) 0.2391(6) 0.5894(5) 0.0787(18) Uani 1 1 d .
H27A H 0.5239 0.3003 0.5314 0.118 Uiso 1 1 calc R
H27B H 0.5350 0.1690 0.5644 0.118 Uiso 1 1 calc R
H27C H 0.6175 0.2386 0.6254 0.118 Uiso 1 1 calc R
C28 C 0.3984(7) 0.0461(4) 0.7593(5) 0.0689(16) Uani 1 1 d .
H28A H 0.4725 0.0355 0.8099 0.103 Uiso 1 1 calc R
H28B H 0.4492 0.0250 0.6953 0.103 Uiso 1 1 calc R
H28C H 0.3183 -0.0001 0.7855 0.103 Uiso 1 1 calc R
C29 C 0.1315(7) 0.1557(6) 0.9010(4) 0.0725(17) Uani 1 1 d .
H29A H 0.1999 0.1411 0.9555 0.109 Uiso 1 1 calc R
H29B H 0.1089 0.0854 0.8873 0.109 Uiso 1 1 calc R
H29C H 0.0370 0.2001 0.9226 0.109 Uiso 1 1 calc R
C30 C 0.0691(8) 0.4176(6) 0.8118(5) 0.084(2) Uani 1 1 d .
H30A H -0.0116 0.3808 0.8540 0.125 Uiso 1 1 calc R
H30B H 0.0251 0.4727 0.7569 0.125 Uiso 1 1 calc R
H30C H 0.1199 0.4543 0.8544 0.125 Uiso 1 1 calc R
Cl1 Cl 0.6556(2) 0.24349(19) 0.26783(18) 0.1063(7) Uani 1 1 d .
Cl2 Cl 0.8696(3) 0.32808(18) 0.1036(2) 0.1410(11) Uani 1 1 d .
C31 C 0.7977(6) 0.2124(5) 0.1718(5) 0.0646(14) Uani 1 1 d .
H31A H 0.8814 0.1602 0.2033 0.078 Uiso 1 1 calc R
H31B H 0.7558 0.1751 0.1242 0.078 Uiso 1 1 calc R

loop_
_atom_site_aniso_label
_atom_site_aniso_U_11
_atom_site_aniso_U_22
_atom_site_aniso_U_33
_atom_site_aniso_U_23
_atom_site_aniso_U_13
_atom_site_aniso_U_12
Ir 0.03180(11) 0.02882(10) 0.02869(10) -0.00193(6) -0.00564(6) -0.00203(6)
S1 0.0392(5) 0.0321(4) 0.0429(5) -0.0059(4) -0.0009(4) -0.0059(3)
S2 0.0394(5) 0.0352(5) 0.0412(5) 0.0028(4) -0.0050(4) 0.0039(4)
S10 0.0516(6) 0.0378(5) 0.0490(6) 0.0020(4) 0.0000(4) -0.0121(4)
P 0.0452(6) 0.0411(5) 0.0311(5) -0.0083(4) -0.0062(4) 0.0060(4)
N10 0.041(2) 0.0352(17) 0.0398(18) 0.0008(14) 0.0005(14) -0.0052(13)
C10 0.0320(19) 0.0389(19) 0.0317(18) 0.0018(15) -0.0089(14) -0.0056(14)
C11 0.033(2) 0.046(2) 0.0330(19) -0.0007(16) -0.0032(15) -0.0062(15)
C12 0.056(3) 0.045(2) 0.044(2) -0.0017(19) 0.0045(19) -0.0028(19)
C13 0.057(3) 0.046(2) 0.054(3) -0.006(2) 0.005(2) -0.001(2)
C14 0.034(2) 0.068(3) 0.042(2) -0.011(2) 0.0000(17) -0.0074(19)
C15 0.047(3) 0.063(3) 0.038(2) -0.001(2) 0.0016(18) -0.013(2)
C16 0.049(3) 0.051(2) 0.036(2) 0.0001(18) -0.0028(17) -0.0078(18)
C17 0.056(3) 0.077(4) 0.058(3) -0.014(3) 0.013(2) -0.005(3)
C18 0.063(3) 0.081(4) 0.055(3) -0.030(3) -0.024(2) 0.005(3)
C19 0.072(4) 0.054(3) 0.056(3) -0.020(2) -0.009(2) 0.019(2)
C20 0.085(4) 0.062(3) 0.041(3) 0.000(2) 0.006(2) -0.001(3)
C21 0.058(3) 0.043(2) 0.047(2) 0.0048(19) -0.023(2) -0.0198(19)
C22 0.034(2) 0.063(3) 0.046(2) -0.006(2) -0.0129(17) -0.0132(18)
C23 0.042(2) 0.042(2) 0.048(2) 0.0009(18) -0.0205(18) -0.0016(17)
C24 0.062(3) 0.052(2) 0.0266(19) 0.0000(17) -0.0192(18) -0.011(2)
C25 0.055(3) 0.050(2) 0.045(2) -0.017(2) -0.017(2) -0.0048(19)
C26 0.115(5) 0.055(3) 0.086(4) 0.017(3) -0.048(4) -0.039(3)
C27 0.031(3) 0.132(6) 0.077(4) -0.017(4) 0.000(2) -0.027(3)
C28 0.070(4) 0.045(3) 0.092(4) -0.001(3) -0.042(3) 0.005(2)
C29 0.079(4) 0.106(5) 0.034(2) 0.004(3) -0.014(2) -0.030(3)
C30 0.101(5) 0.077(4) 0.084(4) -0.052(4) -0.032(4) 0.017(3)
Cl1 0.0808(12) 0.1197(16) 0.1218(16) -0.0524(13) 0.0260(11) -0.0126(10)
Cl2 0.163(2) 0.0686(11) 0.180(3) -0.0225(13) 0.0613(19) -0.0355(13)
C31 0.058(3) 0.060(3) 0.080(4) -0.028(3) -0.007(3) -0.004(2)

loop_
_atom_type_symbol
_atom_type_description
_atom_type_scat_dispersion_real
_atom_type_scat_dispersion_imag
_atom_type_scat_source
C C 0.0181 0.0091 'International Tables Vol C Tables 4.2.6.8 and 6.1.1.4'
H H 0.0000 0.0000 'International Tables Vol C Tables 4.2.6.8 and 6.1.1.4'
N N 0.0311 0.0180 'International Tables Vol C Tables 4.2.6.8 and 6.1.1.4'
P P 0.2955 0.4335 'International Tables Vol C Tables 4.2.6.8 and 6.1.1.4'
S S 0.3331 0.5567 'International Tables Vol C Tables 4.2.6.8 and 6.1.1.4'
Ir Ir -4.7710 6.5667 'International Tables Vol C Tables 4.2.6.8 and 6.1.1.4'
Cl Cl 0.3639 0.7018 'International Tables Vol C Tables 4.2.6.8 and 6.1.1.4'

loop_
_geom_angle_atom_site_label_1
_geom_angle_atom_site_label_2
_geom_angle_atom_site_label_3
_geom_angle
_geom_angle_publ_flag
C21 IR C23 63.33(16) y
C21 IR C22 37.62(18) y
C23 IR C22 37.88(17) y
C21 IR C25 37.66(18) y
C23 IR C25 62.36(17) y
C22 IR C25 62.33(18) y
C21 IR C24 62.42(16) y
C23 IR C24 37.75(17) y
C22 IR C24 62.53(17) y
C25 IR C24 36.38(17) y
C21 IR P 114.18(13) y
C23 IR P 117.20(13) y
C22 IR P 98.90(13) y
C25 IR P 151.17(14) y
C24 IR P 154.81(13) y
C21 IR S1 154.98(12) y
C23 IR S1 94.05(12) y
C22 IR S1 127.35(13) y
C25 IR S1 123.78(13) y
C24 IR S1 93.34(12) y
P IR S1 84.84(4) y
C21 IR S2 101.15(13) y
C23 IR S2 155.11(13) y
C22 IR S2 136.63(13) y
C25 IR S2 93.27(12) y
C24 IR S2 118.72(13) y
P IR S2 86.43(4) y
S1 IR S2 95.93(4) y
C10 S1 IR 113.26(13) y
IR S2 H2 98(6) y
C20 P C19 103.9(3) y
C20 P C18 102.3(3) y
C19 P C18 101.9(3) y
C20 P IR 115.18(19) y
C19 P IR 114.05(18) y
C18 P IR 117.52(18) y
C10 N10 C11 132.8(3) y
C10 N10 H10 115(3) y
C11 N10 H10 112(3) y
N10 C10 S10 127.0(3) y
N10 C10 S1 117.1(3) y
S10 C10 S1 115.9(2) y
C12 C11 C16 119.3(4) y
C12 C11 N10 116.2(4) y
C16 C11 N10 124.5(4) y
C13 C12 C11 120.9(4) y
C13 C12 H12 119.5 ?
C11 C12 H12 119.5 ?
C12 C13 C14 120.6(4) y
C12 C13 H13 119.7 ?
C14 C13 H13 119.7 ?
C15 C14 C13 118.0(4) y
C15 C14 C17 121.4(4) y
C13 C14 C17 120.6(5) y
C14 C15 C16 122.6(4) y
C14 C15 H15 118.7 ?
C16 C15 H15 118.7 ?
C11 C16 C15 118.6(4) y
C11 C16 H16 120.7 ?
C15 C16 H16 120.7 ?
C14 C17 H17A 109.5 ?
C14 C17 H17B 109.5 ?
H17A C17 H17B 109.5 ?
C14 C17 H17C 109.5 ?
H17A C17 H17C 109.5 ?
H17B C17 H17C 109.5 ?
P C18 H18A 109.5 ?
P C18 H18B 109.5 ?
H18A C18 H18B 109.5 ?
P C18 H18C 109.5 ?
H18A C18 H18C 109.5 ?
H18B C18 H18C 109.5 ?
P C19 H19A 109.5 ?
P C19 H19B 109.5 ?
H19A C19 H19B 109.5 ?
P C19 H19C 109.5 ?
H19A C19 H19C 109.5 ?
H19B C19 H19C 109.5 ?
P C20 H20A 109.5 ?
P C20 H20B 109.5 ?
H20A C20 H20B 109.5 ?
P C20 H20C 109.5 ?
H20A C20 H20C 109.5 ?
H20B C20 H20C 109.5 ?
C22 C21 C25 108.1(4) y
C22 C21 C26 124.8(5) y
C25 C21 C26 125.9(5) y
C22 C21 IR 72.4(2) y
C25 C21 IR 73.2(2) y
C26 C21 IR 130.1(3) y
C21 C22 C23 107.3(4) y
C21 C22 C27 127.2(5) y
C23 C22 C27 125.2(5) y
C21 C22 IR 70.0(2) y
C23 C22 IR 69.9(2) y
C27 C22 IR 129.7(3) y
C22 C23 C24 107.8(4) y
C22 C23 C28 126.5(5) y
C24 C23 C28 125.2(5) y
C22 C23 IR 72.2(2) y
C24 C23 IR 73.1(2) y
C28 C23 IR 126.8(3) y
C25 C24 C23 108.1(4) y
C25 C24 C29 128.3(5) y
C23 C24 C29 123.4(5) y
C25 C24 IR 71.8(2) y
C23 C24 IR 69.1(2) y
C29 C24 IR 128.1(3) y
C24 C25 C21 108.4(4) y
C24 C25 C30 125.6(5) y
C21 C25 C30 126.0(5) y
C24 C25 IR 71.9(2) y
C21 C25 IR 69.2(2) y
C30 C25 IR 125.9(4) y
C21 C26 H26A 109.5 ?
C21 C26 H26B 109.5 ?
H26A C26 H26B 109.5 ?
C21 C26 H26C 109.5 ?
H26A C26 H26C 109.5 ?
H26B C26 H26C 109.5 ?
C22 C27 H27A 109.5 ?
C22 C27 H27B 109.5 ?
H27A C27 H27B 109.5 ?
C22 C27 H27C 109.5 ?
H27A C27 H27C 109.5 ?
H27B C27 H27C 109.5 ?
C23 C28 H28A 109.5 ?
C23 C28 H28B 109.5 ?
H28A C28 H28B 109.5 ?
C23 C28 H28C 109.5 ?
H28A C28 H28C 109.5 ?
H28B C28 H28C 109.5 ?
C24 C29 H29A 109.5 ?
C24 C29 H29B 109.5 ?
H29A C29 H29B 109.5 ?
C24 C29 H29C 109.5 ?
H29A C29 H29C 109.5 ?
H29B C29 H29C 109.5 ?
C25 C30 H30A 109.5 ?
C25 C30 H30B 109.5 ?
H30A C30 H30B 109.5 ?
C25 C30 H30C 109.5 ?
H30A C30 H30C 109.5 ?
H30B C30 H30C 109.5 ?
CL2 C31 CL1 112.7(3) y
CL2 C31 H31A 109 ?
CL1 C31 H31A 109 ?
CL2 C31 H31B 109 ?
CL1 C31 H31B 109 ?
H31A C31 H31B 107.8 ?

loop_
_geom_bond_atom_site_label_1
_geom_bond_atom_site_label_2
_geom_bond_distance
_geom_bond_publ_flag
Ir C21 2.195(4) y
Ir C23 2.197(4) y
Ir C22 2.226(4) y
Ir C25 2.248(4) y
Ir C24 2.250(4) y
Ir P 2.2767(10) y
Ir S1 2.3692(9) y
Ir S2 2.3924(10) y
S1 C10 1.744(4) y
S2 H2 0.99(9) y
S10 C10 1.681(4) y
P C20 1.809(5) y
P C19 1.814(5) y
P C18 1.818(5) y
N10 C10 1.335(5) y
N10 C11 1.423(5) y
N10 H10 0.96(5) y
C11 C12 1.388(6) y
C11 C16 1.393(6) y
C12 C13 1.386(6) y
C12 H12 0.94 ?
C13 C14 1.398(6) y
C13 H13 0.94 ?
C14 C15 1.369(7) y
C14 C17 1.519(6) y
C15 C16 1.405(6) y
C15 H15 0.94 ?
C16 H16 0.94 ?
C17 H17a 0.97 ?
C17 H17b 0.97 ?
C17 H17c 0.97 ?
C18 H18a 0.97 ?
C18 H18b 0.97 ?
C18 H18c 0.97 ?
C19 H19a 0.97 ?
C19 H19b 0.97 ?
C19 H19c 0.97 ?
C20 H20a 0.97 ?
C20 H20b 0.97 ?
C20 H20c 0.97 ?
C21 C22 1.426(7) y
C21 C25 1.435(7) y
C21 C26 1.510(6) y
C22 C23 1.436(6) y
C22 C27 1.515(7) y
C23 C24 1.439(7) y
C23 C28 1.505(6) y
C24 C25 1.404(6) y
C24 C29 1.501(7) y
C25 C30 1.496(7) y
C26 H26a 0.97 ?
C26 H26b 0.97 ?
C26 H26c 0.97 ?
C27 H27a 0.97 ?
C27 H27b 0.97 ?
C27 H27c 0.97 ?
C28 H28a 0.97 ?
C28 H28b 0.97 ?
C28 H28c 0.97 ?
C29 H29a 0.97 ?
C29 H29b 0.97 ?
C29 H29c 0.97 ?
C30 H30a 0.97 ?
C30 H30b 0.97 ?
C30 H30c 0.97 ?
Cl1 C31 1.731(6) y
Cl2 C31 1.708(6) y
C31 H31a 0.98 ?
C31 H31b 0.98 ?

loop_
_geom_hbond_atom_site_label_D
_geom_hbond_atom_site_label_H
_geom_hbond_atom_site_label_A
_geom_hbond_distance_DH
_geom_hbond_distance_HA
_geom_hbond_distance_DA
_geom_hbond_angle_DHA
_geom_hbond_site_symmetry_A
N10 H10 S2 0.96(5) 2.34(5) 3.275(3) 165(4) .
S2 H2 S2 0.99(9) 3.16(9) 4.064(2) 152(7) 2_566

loop_
_geom_torsion_atom_site_label_1
_geom_torsion_atom_site_label_2
_geom_torsion_atom_site_label_3
_geom_torsion_atom_site_label_4
_geom_torsion
_geom_torsion_publ_flag
C21 IR S1 C10 75.6(4) y
C23 IR S1 C10 99.80(19) y
C22 IR S1 C10 119.5(2) y
C25 IR S1 C10 40.6(2) y
C24 IR S1 C10 61.98(19) y
P IR S1 C10 -143.22(14) y
S2 IR S1 C10 -57.35(14) y
C21 IR P C20 -21.8(3) y
C23 IR P C20 -93.0(3) y
C22 IR P C20 -57.9(3) y
C25 IR P C20 -11.5(3) y
C24 IR P C20 -98.0(4) y
S1 IR P C20 175.1(2) y
S2 IR P C20 78.8(2) y
C21 IR P C19 98.3(3) y
C23 IR P C19 27.1(3) y
C22 IR P C19 62.2(3) y
C25 IR P C19 108.6(3) y
C24 IR P C19 22.0(4) y
S1 IR P C19 -64.8(2) y
S2 IR P C19 -161.1(2) y
C21 IR P C18 -142.5(3) y
C23 IR P C18 146.3(3) y
C22 IR P C18 -178.6(3) y
C25 IR P C18 -132.2(3) y
C24 IR P C18 141.2(4) y
S1 IR P C18 54.4(2) y
S2 IR P C18 -41.9(2) y
C11 N10 C10 S10 0.9(7) y
C11 N10 C10 S1 -179.8(3) y
IR S1 C10 N10 17.7(3) y
IR S1 C10 S10 -162.87(16) y
C10 N10 C11 C12 -161.7(4) y
C10 N10 C11 C16 18.9(7) y
C16 C11 C12 C13 1.4(7) y
N10 C11 C12 C13 -178.0(4) y
C11 C12 C13 C14 -1.2(8) y
C12 C13 C14 C15 0.7(8) y
C12 C13 C14 C17 179.3(5) y
C13 C14 C15 C16 -0.5(7) y
C17 C14 C15 C16 -179.1(5) y
C12 C11 C16 C15 -1.1(7) y
N10 C11 C16 C15 178.3(4) y
C14 C15 C16 C11 0.7(7) y
C23 IR C21 C22 37.3(3) y
C25 IR C21 C22 115.9(4) y
C24 IR C21 C22 79.9(3) y
P IR C21 C22 -72.3(3) y
S1 IR C21 C22 64.5(5) y
S2 IR C21 C22 -163.3(2) y
C23 IR C21 C25 -78.5(3) y
C22 IR C21 C25 -115.9(4) y
C24 IR C21 C25 -35.9(3) y
P IR C21 C25 171.9(2) y
S1 IR C21 C25 -51.4(5) y
S2 IR C21 C25 80.8(3) y
C23 IR C21 C26 158.4(6) y
C22 IR C21 C26 121.0(7) y
C25 IR C21 C26 -123.1(7) y
C24 IR C21 C26 -159.0(6) y
P IR C21 C26 48.8(6) y
S1 IR C21 C26 -174.4(4) y
S2 IR C21 C26 -42.3(6) y
C25 C21 C22 C23 4.7(5) y
C26 C21 C22 C23 172.8(4) y
IR C21 C22 C23 -60.3(3) y
C25 C21 C22 C27 -169.8(4) y
C26 C21 C22 C27 -1.7(7) y
IR C21 C22 C27 125.3(5) y
C25 C21 C22 IR 65.0(3) y
C26 C21 C22 IR -127.0(5) y
C23 IR C22 C21 -118.1(4) y
C25 IR C22 C21 -38.4(3) y
C24 IR C22 C21 -79.6(3) y
P IR C22 C21 118.4(3) y
S1 IR C22 C21 -151.3(2) y
S2 IR C22 C21 24.2(3) y
C21 IR C22 C23 118.1(4) y
C25 IR C22 C23 79.7(3) y
C24 IR C22 C23 38.5(3) y
P IR C22 C23 -123.5(3) y
S1 IR C22 C23 -33.2(3) y
S2 IR C22 C23 142.2(2) y
C21 IR C22 C27 -122.3(6) y
C23 IR C22 C27 119.6(6) y
C25 IR C22 C27 -160.7(6) y
C24 IR C22 C27 158.0(6) y
P IR C22 C27 -3.9(5) y
S1 IR C22 C27 86.4(5) y
S2 IR C22 C27 -98.2(5) y
C21 C22 C23 C24 -4.6(5) y
C27 C22 C23 C24 170.0(4) y
IR C22 C23 C24 -64.9(3) y
C21 C22 C23 C28 -176.6(4) y
C27 C22 C23 C28 -2.0(7) y
IR C22 C23 C28 123.1(5) y
C21 C22 C23 IR 60.3(3) y
C27 C22 C23 IR -125.1(5) y
C21 IR C23 C22 -37.1(3) y
C25 IR C23 C22 -79.6(3) y
C24 IR C23 C22 -115.7(4) y
P IR C23 C22 67.8(3) y
S1 IR C23 C22 154.1(3) y
S2 IR C23 C22 -92.4(4) y
C21 IR C23 C24 78.6(3) y
C22 IR C23 C24 115.7(4) y
C25 IR C23 C24 36.1(3) y
P IR C23 C24 -176.5(2) y
S1 IR C23 C24 -90.2(2) y
S2 IR C23 C24 23.3(4) y
C21 IR C23 C28 -159.8(5) y
C22 IR C23 C28 -122.7(6) y
C25 IR C23 C28 157.7(5) y
C24 IR C23 C28 121.6(6) y
P IR C23 C28 -54.9(5) y
S1 IR C23 C28 31.4(5) y
S2 IR C23 C28 144.9(4) y
C22 C23 C24 C25 2.8(5) y
C28 C23 C24 C25 174.9(4) y
IR C23 C24 C25 -61.5(3) y
C22 C23 C24 C29 -173.0(4) y
C28 C23 C24 C29 -0.9(7) y
IR C23 C24 C29 122.6(4) y
C22 C23 C24 IR 64.3(3) y
C28 C23 C24 IR -123.5(4) y
C21 IR C24 C25 37.2(3) y
C23 IR C24 C25 118.4(4) y
C22 IR C24 C25 79.8(3) y
P IR C24 C25 125.8(3) y
S1 IR C24 C25 -149.3(3) y
S2 IR C24 C25 -50.7(3) y
C21 IR C24 C23 -81.2(3) y
C22 IR C24 C23 -38.6(3) y
C25 IR C24 C23 -118.4(4) y
P IR C24 C23 7.3(4) y
S1 IR C24 C23 92.3(2) y
S2 IR C24 C23 -169.1(2) y
C21 IR C24 C29 162.0(6) y
C23 IR C24 C29 -116.8(6) y
C22 IR C24 C29 -155.3(6) y
C25 IR C24 C29 124.8(6) y
P IR C24 C29 -109.4(5) y
S1 IR C24 C29 -24.4(5) y
S2 IR C24 C29 74.2(5) y
C23 C24 C25 C21 0.1(5) y
C29 C24 C25 C21 175.7(4) y
IR C24 C25 C21 -59.7(3) y
C23 C24 C25 C30 -178.5(5) y
C29 C24 C25 C30 -2.9(8) y
IR C24 C25 C30 121.6(5) y
C23 C24 C25 IR 59.8(3) y
C29 C24 C25 IR -124.6(5) y
C22 C21 C25 C24 -3.0(5) y
C26 C21 C25 C24 -170.9(4) y
IR C21 C25 C24 61.4(3) y
C22 C21 C25 C30 175.6(5) y
C26 C21 C25 C30 7.7(8) y
IR C21 C25 C30 -119.9(5) y
C22 C21 C25 IR -64.4(3) y
C26 C21 C25 IR 127.7(5) y
C21 IR C25 C24 -118.7(4) y
C23 IR C25 C24 -37.4(3) y
C22 IR C25 C24 -80.4(3) y
P IR C25 C24 -134.2(3) y
S1 IR C25 C24 37.8(3) y
S2 IR C25 C24 137.2(3) y
C23 IR C25 C21 81.3(3) y
C22 IR C25 C21 38.3(3) y
C24 IR C25 C21 118.7(4) y
P IR C25 C21 -15.5(4) y
S1 IR C25 C21 156.6(2) y
S2 IR C25 C21 -104.1(3) y
C21 IR C25 C30 120.0(6) y
C23 IR C25 C30 -158.7(6) y
C22 IR C25 C30 158.4(6) y
C24 IR C25 C30 -121.2(7) y
P IR C25 C30 104.5(5) y
S1 IR C25 C30 -83.4(5) y
S2 IR C25 C30 16.0(5) y
